data_7202657
loop_
_publ_author_name
'Sergio Andr\'es P\'erez Guar\`in'
'St\'ephane Dufresne'
'Derek Tsang'
'Assa Sylla'
'W. G. Skene'

_publ_section_title
;
 Photophysical, electrochemical, and crystallographic investigation of
 conjugated fluoreno azomethines and their precursors
;
_journal_issue 27
_journal_name_full 'Journal of Materials Chemistry'
_journal_page_first 2801
_journal_paper_doi 10.1039/b618098a
_journal_volume 17
_journal_year 2007
_space_group_IT_number 2
_symmetry_cell_setting triclinic
_symmetry_Int_Tables_number 2
_symmetry_space_group_name_Hall '-P 1'
_symmetry_space_group_name_H-M 'P -1'
_audit_update_record
;
2007-03-25 # Formatted by publCIF
;
_cell_angle_alpha 76.898(3)
_cell_angle_beta 74.505(2)
_cell_angle_gamma 77.736(2)
_cell_length_a 13.5680(9)
_cell_length_b 14.9070(10)
_cell_length_c 24.0773(18)
_cell_volume 4510.4(5)
_cod_data_source_file b618098a.txt
_cod_data_source_block sken25
_cod_original_cell_volume 4510.45
_cod_database_code 7202657

loop_
_symmetry_equiv_pos_site_id
_symmetry_equiv_pos_as_xyz
1 x,y,z
2 -x,-y,-z

loop_
_atom_site_label
_atom_site_type_symbol
_atom_site_fract_x
_atom_site_fract_y
_atom_site_fract_z
N12 N 0.81092(13) 0.09525(12) 0.83114(8)
N11 N 1.09694(12) 0.34968(12) 1.16337(7)
C11 C 1.10880(15) 0.34305(16) 1.37501(9)
H11A H 1.0940 0.2793 1.3930
H11B H 1.0461 0.3888 1.3866
C12 C 1.20081(15) 0.36192(14) 1.39264(9)
C13 C 1.21634(17) 0.35817(15) 1.44797(10)
H13 H 1.1630 0.3454 1.4820
C14 C 1.31158(18) 0.37344(16) 1.45280(11)
H14 H 1.3232 0.3701 1.4905
C15 C 1.38987(18) 0.39346(16) 1.40297(11)
H15 H 1.4541 0.4037 1.4071
C16 C 1.37476(16) 0.39859(15) 1.34729(10)
H16 H 1.4278 0.4131 1.3134
C17 C 1.27998(14) 0.38202(13) 1.34213(9)
C18 C 1.24467(14) 0.37785(13) 1.29042(9)
C19 C 1.29355(15) 0.39408(13) 1.23072(9)
H19 H 1.3613 0.4098 1.2183
C110 C 1.24128(15) 0.38674(13) 1.18998(9)
H110 H 1.2726 0.4000 1.1494
C111 C 1.14275(15) 0.35999(13) 1.20797(9)
C112 C 1.09332(15) 0.34424(14) 1.26777(9)
H112 H 1.0261 0.3273 1.2800
C113 C 1.14410(14) 0.35376(13) 1.30881(9)
C140 C 1.06218(14) 0.27267(14) 1.17081(9)
H140 H 1.0658 0.2291 1.2060
C114 C 0.91777(13) 0.33607(12) 0.98404(8)
C115 C 0.95552(13) 0.28162(12) 1.03931(8)
C116 C 0.99156(13) 0.31255(13) 1.07875(8)
H116 H 0.9990 0.3762 1.0729
C117 C 1.01757(14) 0.24827(14) 1.12837(8)
C118 C 1.00521(14) 0.15476(13) 1.13682(9)
H118 H 1.0212 0.1125 1.1704
C119 C 0.96977(14) 0.12286(13) 1.09676(8)
H119 H 0.9623 0.0592 1.1025
C120 C 0.94531(13) 0.18631(13) 1.04787(8)
C121 C 0.91040(13) 0.17127(12) 0.99891(8)
C122 C 0.89051(14) 0.08864(13) 0.98837(9)
H122 H 0.8963 0.0323 1.0161
C123 C 0.86234(14) 0.09073(13) 0.93704(9)
H123 H 0.8482 0.0353 0.9297
C124 C 0.85412(13) 0.17422(13) 0.89497(9)
C125 C 0.87108(13) 0.25773(12) 0.90706(8)
H125 H 0.8643 0.3143 0.8797
C126 C 0.89786(13) 0.25655(12) 0.95936(8)
C127 C 0.70270(15) -0.09874(14) 0.71914(9)
H12A H 0.6295 -0.1000 0.7404
H12B H 0.7455 -0.1585 0.7322
C128 C 0.74200(14) -0.01612(13) 0.72828(9)
C129 C 0.75468(15) 0.00375(14) 0.77927(9)
H129 H 0.7369 -0.0374 0.8155
C130 C 0.79394(15) 0.08490(14) 0.77748(9)
C131 C 0.81880(16) 0.14619(14) 0.72315(9)
H131 H 0.8443 0.2015 0.7217
C132 C 0.80634(15) 0.12618(14) 0.67213(9)
H132 H 0.8232 0.1676 0.6359
C133 C 0.76862(14) 0.04424(13) 0.67426(9)
C134 C 0.75264(14) 0.00440(13) 0.62754(9)
C135 C 0.77291(15) 0.03459(14) 0.56648(9)
H135 H 0.7993 0.0912 0.5492
C136 C 0.75393(16) -0.01936(15) 0.53194(10)
H136 H 0.7678 0.0002 0.4906
C137 C 0.71457(17) -0.10230(15) 0.55712(10)
H137 H 0.7015 -0.1383 0.5328
C138 C 0.69419(15) -0.13298(14) 0.61804(10)
H138 H 0.6673 -0.1894 0.6350
C139 C 0.71378(14) -0.08004(13) 0.65295(9)
C141 C 0.83003(14) 0.17137(13) 0.83966(9)
H141 H 0.8285 0.2257 0.8101
C142 C 0.81500(14) 0.40162(13) 1.00631(8)
H14A H 0.7705 0.3639 1.0386
H14B H 0.8325 0.4494 1.0231
C143 C 0.75072(15) 0.45239(14) 0.96121(9)
H14C H 0.7126 0.4081 0.9540
H14D H 0.7979 0.4746 0.9237
C144 C 0.67249(14) 0.53656(14) 0.98254(8)
H14E H 0.7116 0.5844 0.9844
H14F H 0.6302 0.5644 0.9533
C145 C 0.59961(14) 0.51230(13) 1.04255(8)
H14G H 0.5584 0.4664 1.0403
H14H H 0.6418 0.4823 1.0716
C146 C 0.52534(14) 0.59668(13) 1.06416(8)
H14I H 0.5656 0.6462 1.0616
H14J H 0.4765 0.6217 1.0382
C147 C 0.46349(14) 0.57247(13) 1.12734(8)
H14K H 0.4127 0.5332 1.1280
H14L H 0.5116 0.5349 1.1516
C148 C 0.40548(15) 0.65723(14) 1.15519(9)
H14M H 0.4542 0.7012 1.1495
H14N H 0.3500 0.6896 1.1347
C149 C 0.35731(17) 0.63217(15) 1.22064(9)
H14O H 0.3040 0.5935 1.2265
H14P H 0.3258 0.6895 1.2364
H14Q H 0.4112 0.5975 1.2411
C150 C 0.99785(14) 0.39484(12) 0.94097(8)
H15A H 0.9686 0.4283 0.9070
H15B H 1.0077 0.4424 0.9609
C151 C 1.10393(14) 0.33901(13) 0.91824(9)
H15C H 1.0960 0.2958 0.8945
H15D H 1.1315 0.3011 0.9519
C152 C 1.18145(14) 0.40313(13) 0.88064(9)
H15E H 1.1524 0.4424 0.8479
H15F H 1.1902 0.4452 0.9048
C153 C 1.28824(14) 0.34978(14) 0.85547(9)
H15G H 1.3382 0.3942 0.8406
H15H H 1.3119 0.3029 0.8875
C154 C 1.29022(13) 0.30041(13) 0.80622(8)
H15I H 1.2671 0.3472 0.7739
H15J H 1.2404 0.2558 0.8209
C155 C 1.39756(14) 0.24765(14) 0.78208(9)
H15K H 1.4467 0.2928 0.7669
H15L H 1.4211 0.2022 0.8148
C156 C 1.40237(15) 0.19560(15) 0.73355(9)
H15M H 1.3963 0.2413 0.6972
H15N H 1.3429 0.1613 0.7449
C157 C 1.50335(17) 0.12658(18) 0.72152(12)
H15O H 1.5624 0.1602 0.7102
H15P H 1.5039 0.0955 0.6896
H15Q H 1.5084 0.0798 0.7570
H22B H -0.1019 0.8600 0.3538
H229 H -0.1494 0.7666 0.2712
H230 H -0.0589 0.6558 0.2131
H238 H -0.0805 0.8559 0.4716
H331 H -0.1281 0.7268 0.2420
H332 H -0.1321 0.8032 0.3181
H335 H -0.0949 0.8642 0.4108
H336 H -0.0242 0.8888 0.4863
H341 H -0.0007 0.8477 0.5712
H24K H 0.5998 1.1690 0.5258
H24L H 0.5426 1.2075 0.4735
H29A H 0.4811 1.3498 0.5170
H29B H 0.5994 1.3323 0.4807
H29C H 0.5380 1.2701 0.6041
H29D H 0.6546 1.2639 0.5668
H29E H 0.6418 1.4212 0.5542
H29F H 0.6165 1.3748 0.6222
H29G H 0.5242 1.4280 0.5912
